data_7134965
loop_
_publ_author_name
'Szathm&#xe1;ri, Bal&#xe1;zs'
'Holczbauer, Tam&#xe1;s'
'Balterer, Bence'
'Domj&#xe1;n, Attila'
'Volk, Bal&#xe1;zs'
'Kov&#xe1;cs, Ilona'
'Kelemen, Zsolt'

_publ_section_title
;
 Synthesis and characterization of the first neutral hexacoordinated
 silole complexes.
;
_journal_issue 82
_journal_name_full 'Chemical communications (Cambridge, England)'
_journal_page_first 16042
_journal_page_last 16045
_journal_paper_doi 10.1039/d5cc04234h
_journal_volume 61
_journal_year 2025
_chemical_formula_moiety 'C38 H42 O2 Si3'
_chemical_formula_sum 'C38 H42 O2 Si3'
_chemical_formula_weight 614.98
_space_group_crystal_system monoclinic
_space_group_IT_number 14
_space_group_name_Hall '-P 2ybc'
_space_group_name_H-M_alt 'P 1 21/c 1'
_atom_sites_solution_hydrogens geom
_atom_sites_solution_primary constr
_atom_sites_solution_secondary constr
_audit_creation_date 2025-06-04
_audit_creation_method
;
Olex2 1.5
(compiled 2025.05.31 svn.r86d253d1 for OlexSys, GUI svn.r7254)
;
_audit_update_record
;
2025-07-15 deposited with the CCDC.	2025-09-09 downloaded from the CCDC.
;
_cell_angle_alpha 90
_cell_angle_beta 101.755(7)
_cell_angle_gamma 90
_cell_formula_units_Z 4
_cell_length_a 18.8918(9)
_cell_length_b 16.4124(7)
_cell_length_c 11.5152(6)
_cell_measurement_reflns_used 58246
_cell_measurement_temperature 103.15
_cell_measurement_theta_max 27.555
_cell_measurement_theta_min 3.07
_cell_volume 3495.5(3)
_computing_cell_refinement 'Crystal Clear V.1.4.1 (Rigaku/MSC, 2007)'
_computing_data_collection 'Crystal Clear V.1.4.1 (Rigaku/MSC, 2007)'
_computing_data_reduction 'Crystal Clear V.1.4.1 (Rigaku/MSC, 2007)'
_computing_molecular_graphics 'Olex2 1.5 (Dolomanov et al., 2009)'
_computing_publication_material 'Olex2 1.5 (Dolomanov et al., 2009)'
_computing_structure_refinement 'SHELXL 2018/3 (Sheldrick, 2015)'
_computing_structure_solution 'SHELXT 2018/2 (Sheldrick, 2018)'
_diffrn_ambient_temperature 103.15
_diffrn_detector_area_resol_mean 10.000
_diffrn_measured_fraction_theta_full 0.992
_diffrn_measured_fraction_theta_max 0.992
_diffrn_measurement_device_type 'Rigaku RAXIS-RAPID II'
_diffrn_measurement_method dtprofit.ref
_diffrn_radiation_detector RX
_diffrn_radiation_type MoK\a
_diffrn_radiation_wavelength 0.71075
_diffrn_reflns_av_unetI/netI 0.0755
_diffrn_reflns_Laue_measured_fraction_full 0.992
_diffrn_reflns_Laue_measured_fraction_max 0.992
_diffrn_reflns_limit_h_max 22
_diffrn_reflns_limit_h_min -22
_diffrn_reflns_limit_k_max 19
_diffrn_reflns_limit_k_min 0
_diffrn_reflns_limit_l_max 13
_diffrn_reflns_limit_l_min 0
_diffrn_reflns_number 6334
_diffrn_reflns_point_group_measured_fraction_full 0.992
_diffrn_reflns_point_group_measured_fraction_max 0.992
_diffrn_reflns_theta_full 25.242
_diffrn_reflns_theta_max 25.350
_diffrn_reflns_theta_min 3.070
_diffrn_source 'Sealed Tube'
_exptl_absorpt_coefficient_mu 0.167
_exptl_absorpt_correction_T_max 0.994177
_exptl_absorpt_correction_T_min 0.983964
_exptl_absorpt_correction_type numerical
_exptl_absorpt_process_details
;
T.Higashi, Numerical Absorption Correction, NUMABS, 2002
T.Higashi, Empirical Absorption Correction, 2001
;
_exptl_crystal_colour colourless
_exptl_crystal_density_diffrn 1.169
_exptl_crystal_description block
_exptl_crystal_F_000 1312
_exptl_crystal_size_max 0.35
_exptl_crystal_size_mid 0.35
_exptl_crystal_size_min 0.15
_refine_diff_density_max 0.806
_refine_diff_density_min -0.410
_refine_diff_density_rms 0.082
_refine_ls_extinction_method none
_refine_ls_goodness_of_fit_ref 1.061
_refine_ls_hydrogen_treatment constr
_refine_ls_matrix_type full
_refine_ls_number_parameters 487
_refine_ls_number_reflns 6334
_refine_ls_number_restraints 6
_refine_ls_restrained_S_all 1.061
_refine_ls_R_factor_all 0.1148
_refine_ls_R_factor_gt 0.0840
_refine_ls_shift/su_max 0.000
_refine_ls_shift/su_mean 0.000
_refine_ls_structure_factor_coef Fsqd
_refine_ls_weighting_details 'w=1/[\s^2^(Fo^2^)+(0.1109P)^2^+7.0026P] where P=(Fo^2^+2Fc^2^)/3'
_refine_ls_weighting_scheme calc
_refine_ls_wR_factor_gt 0.2148
_refine_ls_wR_factor_ref 0.2372
_reflns_Friedel_coverage 0.000
_reflns_number_gt 4695
_reflns_number_total 6334
_reflns_threshold_expression 'I > 2\s(I)'
_cod_data_source_file d5cc04234h3.cif
_cod_data_source_block sb110per3
_cod_depositor_comments 'Adding full bibliography for 7134962--7134969.cif.'
_cod_database_code 7134965
_shelx_shelxl_version_number 2018/3
_shelx_space_group_comment
;
The symmetry employed for this shelxl refinement is uniquely defined
by the following loop, which should always be used as a source of
symmetry information in preference to the above space-group names.
They are only intended as comments.
;
_shelx_estimated_absorpt_t_max 0.975
_shelx_estimated_absorpt_t_min 0.944
_olex2_refinement_description
;
1. Twinned data refinement
 Scales: 0.99106
 0.00894
2. Uiso/Uaniso restraints and constraints
Uanis(C27A) \\sim Ueq: with sigma of 0.01 and sigma for terminal atoms of 0.005
3. Others
 Sof(C30B)=Sof(H30B)=Sof(C29B)=Sof(H29B)=Sof(H28A)=Sof(C27B)=Sof(H27B)=
 Sof(C26B)=Sof(H26B)=1-FVAR(1)
 Sof(H28)=Sof(C26A)=Sof(H26A)=Sof(C27A)=Sof(H27A)=Sof(C29A)=Sof(H29A)=
 Sof(C30A)=Sof(H30A)=FVAR(1)
 Sof(C36B)=Sof(H36B)=Sof(C35B)=Sof(H35B)=Sof(H34A)=Sof(C33B)=Sof(H33B)=
 Sof(C32B)=Sof(H32B)=1-FVAR(2)
 Sof(H34)=Sof(C32A)=Sof(H32A)=Sof(C33A)=Sof(H33A)=Sof(C35A)=Sof(H35A)=
 Sof(C36A)=Sof(H36A)=FVAR(2)
 Sof(C37B)=Sof(H37D)=Sof(H37E)=Sof(H37F)=Sof(C38B)=Sof(H38D)=Sof(H38E)=
 Sof(H38F)=Sof(C39B)=Sof(H39D)=Sof(H39E)=Sof(H39F)=1-FVAR(3)
 Sof(C37A)=Sof(H37A)=Sof(H37B)=Sof(H37C)=Sof(C38A)=Sof(H38A)=Sof(H38B)=
 Sof(H38C)=Sof(C39A)=Sof(H39A)=Sof(H39B)=Sof(H39C)=FVAR(3)
 Fixed Sof: C22A(0.65) H22A(0.65) H22B(0.65) H22C(0.65) C23A(0.65) H23A(0.65)
 H23B(0.65) H23C(0.65) C24A(0.65) H24A(0.65) H24B(0.65) H24C(0.65) C22B(0.35)
 H22D(0.35) H22E(0.35) H22F(0.35) C23B(0.35) H23D(0.35) H23E(0.35) H23F(0.35)
 C24B(0.35) H24D(0.35) H24E(0.35) H24F(0.35)
4.a Aromatic/amide H refined with riding coordinates:
 C7(H7), C10(H10), C11(H11), C12(H12), C13(H13), C14(H14), C16(H16), C17(H17),
 C18(H18), C19(H19), C20(H20), C30B(H30B), C29B(H29B), C28(H28), C28(H28A),
 C27B(H27B), C26B(H26B), C36B(H36B), C35B(H35B), C34(H34), C34(H34A),
 C33B(H33B), C32B(H32B), C26A(H26A), C27A(H27A), C29A(H29A), C30A(H30A),
 C32A(H32A), C33A(H33A), C35A(H35A), C36A(H36A)
4.b Fitted hexagon refined as free rotating group:
 C25(C30B,C29B,C28,C27B,C26B), C31(C36B,C35B,C34,C33B,C32B)
4.c Idealised Me refined as rotating group:
 C5(H5A,H5B,H5C), C22A(H22A,H22B,H22C), C23A(H23A,H23B,H23C), C24A(H24A,H24B,
 H24C), C37A(H37A,H37B,H37C), C38A(H38A,H38B,H38C), C39A(H39A,H39B,H39C),
 C22B(H22D,H22E,H22F), C23B(H23D,H23E,H23F), C24B(H24D,H24E,H24F), C37B(H37D,
 H37E,H37F), C38B(H38D,H38E,H38F), C39B(H39D,H39E,H39F)
;
_olex2_submission_special_instructions 'No special instructions were received'

loop_
_space_group_symop_operation_xyz
'x, y, z'
'-x, y+1/2, -z+1/2'
'-x, -y, -z'
'x, -y-1/2, z-1/2'

loop_
_atom_site_label
_atom_site_type_symbol
_atom_site_fract_x
_atom_site_fract_y
_atom_site_fract_z
_atom_site_U_iso_or_equiv
_atom_site_adp_type
_atom_site_occupancy
_atom_site_site_symmetry_order
_atom_site_calc_flag
_atom_site_refinement_flags_posn
_atom_site_refinement_flags_adp
_atom_site_refinement_flags_occupancy
_atom_site_disorder_assembly
_atom_site_disorder_group
Si1 Si 0.76733(6) 0.55550(7) 0.47703(10) 0.0336(3) Uani 1 1 d . . . . .
Si2 Si 0.83560(8) 0.37525(9) 0.57371(13) 0.0526(4) Uani 1 1 d . . . . .
Si3 Si 0.63216(6) 0.66202(7) 0.31261(12) 0.0380(3) Uani 1 1 d . . . . .
O1 O 0.83427(15) 0.57873(17) 0.4103(2) 0.0346(7) Uani 1 1 d . . . . .
O2 O 0.89034(19) 0.7221(2) 0.5107(3) 0.0469(8) Uani 1 1 d . . . . .
C2 C 0.6933(2) 0.4235(2) 0.4400(3) 0.0326(9) Uani 1 1 d . . . . .
C3 C 0.6463(2) 0.4913(2) 0.3777(4) 0.0313(9) Uani 1 1 d . . . . .
C4 C 0.6754(2) 0.5668(3) 0.3812(4) 0.0346(10) Uani 1 1 d . . . . .
C5 C 0.7801(3) 0.6101(4) 0.6195(4) 0.0550(14) Uani 1 1 d . . . . .
H5A H 0.828246 0.597915 0.666727 0.083 Uiso 1 1 calc R U . . .
H5B H 0.743220 0.592564 0.662916 0.083 Uiso 1 1 calc R U . . .
H5C H 0.775724 0.668869 0.604782 0.083 Uiso 1 1 calc R U . . .
C6 C 0.8422(2) 0.6141(3) 0.3084(4) 0.0301(9) Uani 1 1 d . . . . .
C7 C 0.8784(2) 0.6844(3) 0.3099(4) 0.0386(10) Uani 1 1 d . . . . .
H7 H 0.886298 0.703878 0.235912 0.046 Uiso 1 1 calc R U . . .
C8 C 0.9068(2) 0.7339(3) 0.4141(4) 0.0373(10) Uani 1 1 d . . . . .
C9 C 0.8124(2) 0.5685(2) 0.1982(4) 0.0323(9) Uani 1 1 d . . . . .
C10 C 0.7869(2) 0.4897(3) 0.2035(4) 0.0399(10) Uani 1 1 d . . . . .
H10 H 0.788626 0.464626 0.278386 0.048 Uiso 1 1 calc R U . . .
C11 C 0.7588(3) 0.4470(3) 0.1002(5) 0.0486(12) Uani 1 1 d . . . . .
H11 H 0.741118 0.393159 0.105078 0.058 Uiso 1 1 calc R U . . .
C12 C 0.7565(3) 0.4819(3) -0.0088(5) 0.0516(13) Uani 1 1 d . . . . .
H12 H 0.737561 0.452313 -0.079199 0.062 Uiso 1 1 calc R U . . .
C13 C 0.7817(3) 0.5594(3) -0.0154(4) 0.0463(12) Uani 1 1 d . . . . .
H13 H 0.779935 0.583495 -0.090923 0.056 Uiso 1 1 calc R U . . .
C14 C 0.8096(2) 0.6033(3) 0.0860(4) 0.0373(10) Uani 1 1 d . . . . .
H14 H 0.826887 0.657170 0.079789 0.045 Uiso 1 1 calc R U . . .
C15 C 0.9572(2) 0.8023(3) 0.4022(4) 0.0357(10) Uani 1 1 d . . . . .
C16 C 0.9898(3) 0.8439(3) 0.5034(5) 0.0473(12) Uani 1 1 d . . . . .
H16 H 0.979565 0.828380 0.577812 0.057 Uiso 1 1 calc R U . . .
C17 C 1.0364(3) 0.9068(3) 0.4984(6) 0.0574(15) Uani 1 1 d . . . . .
H17 H 1.058308 0.934822 0.568724 0.069 Uiso 1 1 calc R U . . .
C18 C 1.0515(3) 0.9296(3) 0.3903(6) 0.0587(15) Uani 1 1 d . . . . .
H18 H 1.084210 0.973012 0.386383 0.070 Uiso 1 1 calc R U . . .
C19 C 1.0195(3) 0.8895(3) 0.2891(6) 0.0548(13) Uani 1 1 d . . . . .
H19 H 1.029275 0.906042 0.214872 0.066 Uiso 1 1 calc R U . . .
C20 C 0.9732(2) 0.8257(3) 0.2938(4) 0.0404(10) Uani 1 1 d . . . . .
H20 H 0.952167 0.797324 0.223287 0.048 Uiso 1 1 calc R U . . .
C21 C 0.7617(2) 0.4436(3) 0.4956(4) 0.0386(10) Uani 1 1 d . . . . .
C25 C 0.6632(2) 0.33901(19) 0.4346(4) 0.0326(9) Uani 1 1 d G . . . .
C30B C 0.6137(9) 0.3179(4) 0.5038(15) 0.046(5) Uani 0.47(3) 1 d G . P A 2
H30B H 0.597955 0.357503 0.553056 0.055 Uiso 0.47(3) 1 calc R U P A 2
C29B C 0.5873(9) 0.2387(4) 0.5009(15) 0.062(6) Uani 0.47(3) 1 d G . P A 2
H29B H 0.553454 0.224224 0.548164 0.075 Uiso 0.47(3) 1 calc R U P A 2
C28 C 0.6103(2) 0.1807(2) 0.4288(5) 0.0504(13) Uani 1 1 d G . . A .
H28 H 0.592564 0.126407 0.426245 0.060 Uiso 0.53(3) 1 calc R U P A 1
H28A H 0.592253 0.126561 0.426840 0.060 Uiso 0.47(3) 1 calc R U P A 2
C27B C 0.6598(9) 0.2018(4) 0.3597(14) 0.067(7) Uani 0.47(3) 1 d G . P A 2
H27B H 0.675555 0.162177 0.310408 0.080 Uiso 0.47(3) 1 calc R U P A 2
C26B C 0.6862(9) 0.2810(4) 0.3626(14) 0.046(5) Uani 0.47(3) 1 d G . P A 2
H26B H 0.720057 0.295457 0.315299 0.056 Uiso 0.47(3) 1 calc R U P A 2
C31 C 0.57069(17) 0.4716(2) 0.3128(3) 0.0326(9) Uani 1 1 d G . . . .
C36B C 0.5595(2) 0.4297(8) 0.2056(7) 0.046(4) Uani 0.360(15) 1 d G . P B 2
H36B H 0.599733 0.411631 0.174634 0.055 Uiso 0.360(15) 1 calc R U P B 2
C35B C 0.4896(3) 0.4143(8) 0.1439(7) 0.049(4) Uani 0.360(15) 1 d G . P B 2
H35B H 0.482002 0.385732 0.070687 0.059 Uiso 0.360(15) 1 calc R U P B 2
C34 C 0.4308(2) 0.4408(3) 0.1893(5) 0.0613(16) Uani 1 1 d G . . B .
H34 H 0.382486 0.434280 0.146795 0.074 Uiso 0.640(15) 1 calc R U P B 1
H34A H 0.383021 0.430295 0.147076 0.074 Uiso 0.360(15) 1 calc R U P B 2
C33B C 0.44196(19) 0.4827(8) 0.2964(8) 0.068(6) Uani 0.360(15) 1 d G . P B 2
H33B H 0.401770 0.500759 0.327414 0.082 Uiso 0.360(15) 1 calc R U P B 2
C32B C 0.5119(2) 0.4981(8) 0.3581(7) 0.051(5) Uani 0.360(15) 1 d G . P B 2
H32B H 0.519501 0.526659 0.431363 0.062 Uiso 0.360(15) 1 calc R U P B 2
C22A C 0.8200(10) 0.3481(11) 0.7206(17) 0.144(6) Uiso 0.65 1 d . . P C 1
H22A H 0.778742 0.310879 0.712003 0.215 Uiso 0.65 1 calc R U P C 1
H22B H 0.809844 0.397517 0.762030 0.215 Uiso 0.65 1 calc R U P C 1
H22C H 0.863218 0.321362 0.766329 0.215 Uiso 0.65 1 calc R U P C 1
C23A C 0.8483(9) 0.2823(10) 0.4816(16) 0.138(6) Uiso 0.65 1 d . . P C 1
H23A H 0.897462 0.261121 0.507670 0.207 Uiso 0.65 1 calc R U P C 1
H23B H 0.840612 0.297645 0.397749 0.207 Uiso 0.65 1 calc R U P C 1
H23C H 0.813311 0.240187 0.491992 0.207 Uiso 0.65 1 calc R U P C 1
C24A C 0.9254(4) 0.4262(6) 0.5935(11) 0.075(3) Uani 0.65 1 d . . P C 1
H24A H 0.936691 0.437292 0.515666 0.112 Uiso 0.65 1 calc R U P C 1
H24B H 0.962612 0.390576 0.638993 0.112 Uiso 0.65 1 calc R U P C 1
H24C H 0.924156 0.477627 0.636392 0.112 Uiso 0.65 1 calc R U P C 1
C26A C 0.6620(9) 0.2901(7) 0.3400(10) 0.030(3) Uani 0.53(3) 1 d . . P A 1
H26A H 0.680111 0.310158 0.274336 0.036 Uiso 0.53(3) 1 calc R U P A 1
C27A C 0.6353(9) 0.2116(7) 0.3364(12) 0.046(3) Uani 0.53(3) 1 d . U P A 1
H27A H 0.634437 0.179095 0.267866 0.055 Uiso 0.53(3) 1 calc R U P A 1
C29A C 0.6109(9) 0.2283(8) 0.5260(13) 0.051(4) Uani 0.53(3) 1 d . . P A 1
H29A H 0.591305 0.208154 0.590148 0.061 Uiso 0.53(3) 1 calc R U P A 1
C30A C 0.6402(8) 0.3062(8) 0.5314(12) 0.044(3) Uani 0.53(3) 1 d . . P A 1
H30A H 0.644456 0.337282 0.602135 0.053 Uiso 0.53(3) 1 calc R U P A 1
C32A C 0.5203(4) 0.4461(6) 0.3744(8) 0.045(2) Uani 0.640(15) 1 d . . P B 1
H32A H 0.533570 0.437158 0.457525 0.054 Uiso 0.640(15) 1 calc R U P B 1
C33A C 0.4492(5) 0.4331(6) 0.3145(10) 0.064(3) Uani 0.640(15) 1 d . . P B 1
H33A H 0.413125 0.419197 0.357657 0.076 Uiso 0.640(15) 1 calc R U P B 1
C35A C 0.4847(5) 0.4577(8) 0.1340(8) 0.059(3) Uani 0.640(15) 1 d . . P B 1
H35A H 0.474231 0.460782 0.049856 0.071 Uiso 0.640(15) 1 calc R U P B 1
C36A C 0.5549(5) 0.4707(7) 0.1932(7) 0.042(2) Uani 0.640(15) 1 d . . P B 1
H36A H 0.592078 0.479115 0.149855 0.050 Uiso 0.640(15) 1 calc R U P B 1
C37A C 0.6896(6) 0.7464(7) 0.395(2) 0.052(4) Uani 0.59(4) 1 d . . P D 1
H37A H 0.671836 0.799154 0.361526 0.078 Uiso 0.59(4) 1 calc R U P D 1
H37B H 0.739925 0.739035 0.387677 0.078 Uiso 0.59(4) 1 calc R U P D 1
H37C H 0.686707 0.744601 0.479183 0.078 Uiso 0.59(4) 1 calc R U P D 1
C38A C 0.6300(10) 0.6696(12) 0.1614(17) 0.055(4) Uani 0.59(4) 1 d . . P D 1
H38A H 0.610451 0.722928 0.132675 0.082 Uiso 0.59(4) 1 calc R U P D 1
H38B H 0.599119 0.626490 0.119388 0.082 Uiso 0.59(4) 1 calc R U P D 1
H38C H 0.679052 0.663817 0.146927 0.082 Uiso 0.59(4) 1 calc R U P D 1
C39A C 0.5417(12) 0.6696(11) 0.351(2) 0.053(4) Uani 0.59(4) 1 d . . P D 1
H39A H 0.519728 0.722149 0.324127 0.079 Uiso 0.59(4) 1 calc R U P D 1
H39B H 0.546744 0.665330 0.437430 0.079 Uiso 0.59(4) 1 calc R U P D 1
H39C H 0.510805 0.625349 0.312568 0.079 Uiso 0.59(4) 1 calc R U P D 1
C22B C 0.8096(10) 0.3002(11) 0.6690(16) 0.065(4) Uiso 0.35 1 d . . P C 2
H22D H 0.779892 0.258563 0.621129 0.097 Uiso 0.35 1 calc R U P C 2
H22E H 0.781748 0.326094 0.721955 0.097 Uiso 0.35 1 calc R U P C 2
H22F H 0.852967 0.274716 0.716320 0.097 Uiso 0.35 1 calc R U P C 2
C23B C 0.8879(13) 0.3550(15) 0.473(2) 0.095(7) Uiso 0.35 1 d . . P C 2
H23D H 0.936783 0.340292 0.514239 0.143 Uiso 0.35 1 calc R U P C 2
H23E H 0.890159 0.403382 0.423686 0.143 Uiso 0.35 1 calc R U P C 2
H23F H 0.866784 0.309594 0.421857 0.143 Uiso 0.35 1 calc R U P C 2
C24B C 0.8907(12) 0.4500(13) 0.688(2) 0.095(8) Uani 0.35 1 d . . P C 2
H24D H 0.866431 0.456747 0.755096 0.142 Uiso 0.35 1 calc R U P C 2
H24E H 0.894024 0.502998 0.650282 0.142 Uiso 0.35 1 calc R U P C 2
H24F H 0.939365 0.428166 0.716769 0.142 Uiso 0.35 1 calc R U P C 2
C37B C 0.7005(10) 0.7459(10) 0.325(4) 0.061(7) Uani 0.41(4) 1 d . . P D 2
H37D H 0.677724 0.794489 0.283569 0.092 Uiso 0.41(4) 1 calc R U P D 2
H37E H 0.740535 0.728439 0.287999 0.092 Uiso 0.41(4) 1 calc R U P D 2
H37F H 0.719095 0.758781 0.408341 0.092 Uiso 0.41(4) 1 calc R U P D 2
C38B C 0.6024(18) 0.6442(16) 0.1421(18) 0.052(6) Uani 0.41(4) 1 d . . P D 2
H38D H 0.576614 0.692405 0.104992 0.078 Uiso 0.41(4) 1 calc R U P D 2
H38E H 0.570452 0.596676 0.127429 0.078 Uiso 0.41(4) 1 calc R U P D 2
H38F H 0.645228 0.634645 0.108141 0.078 Uiso 0.41(4) 1 calc R U P D 2
C39B C 0.5485(16) 0.701(2) 0.358(2) 0.046(6) Uani 0.41(4) 1 d . . P D 2
H39D H 0.534307 0.753048 0.317714 0.070 Uiso 0.41(4) 1 calc R U P D 2
H39E H 0.558190 0.709276 0.443810 0.070 Uiso 0.41(4) 1 calc R U P D 2
H39F H 0.509345 0.661463 0.335207 0.070 Uiso 0.41(4) 1 calc R U P D 2

loop_
_atom_site_aniso_label
_atom_site_aniso_U_11
_atom_site_aniso_U_22
_atom_site_aniso_U_33
_atom_site_aniso_U_23
_atom_site_aniso_U_13
_atom_site_aniso_U_12
Si1 0.0403(7) 0.0352(6) 0.0244(6) 0.0031(5) 0.0041(5) -0.0078(5)
Si2 0.0457(8) 0.0497(8) 0.0522(9) 0.0203(7) -0.0140(6) -0.0106(6)
Si3 0.0312(6) 0.0285(6) 0.0560(8) -0.0003(5) 0.0125(5) 0.0020(5)
O1 0.0342(15) 0.0381(16) 0.0288(16) 0.0057(13) 0.0002(12) -0.0049(13)
O2 0.064(2) 0.0507(19) 0.0288(17) -0.0055(14) 0.0160(15) -0.0168(16)
C2 0.042(2) 0.034(2) 0.023(2) 0.0021(17) 0.0095(17) -0.0083(18)
C3 0.040(2) 0.033(2) 0.022(2) -0.0014(17) 0.0093(16) -0.0020(18)
C4 0.036(2) 0.038(2) 0.031(2) -0.0008(18) 0.0076(17) -0.0038(18)
C5 0.069(3) 0.072(4) 0.027(2) -0.010(2) 0.017(2) -0.027(3)
C6 0.0220(18) 0.038(2) 0.031(2) 0.0000(18) 0.0074(15) 0.0023(17)
C7 0.044(2) 0.045(3) 0.028(2) -0.0049(19) 0.0117(18) -0.012(2)
C8 0.041(2) 0.042(2) 0.030(2) 0.0005(19) 0.0094(18) -0.005(2)
C9 0.028(2) 0.036(2) 0.033(2) -0.0057(18) 0.0050(16) 0.0056(17)
C10 0.039(2) 0.036(2) 0.047(3) -0.007(2) 0.014(2) -0.0003(19)
C11 0.043(3) 0.043(3) 0.061(3) -0.022(2) 0.013(2) -0.007(2)
C12 0.047(3) 0.057(3) 0.046(3) -0.021(2) -0.002(2) 0.005(2)
C13 0.051(3) 0.042(3) 0.041(3) -0.008(2) -0.003(2) 0.014(2)
C14 0.037(2) 0.040(2) 0.033(2) -0.0032(19) 0.0004(18) 0.0081(19)
C15 0.034(2) 0.034(2) 0.038(2) 0.0034(19) 0.0036(18) 0.0022(18)
C16 0.048(3) 0.048(3) 0.044(3) -0.008(2) 0.005(2) -0.009(2)
C17 0.042(3) 0.045(3) 0.083(4) -0.019(3) 0.009(3) -0.010(2)
C18 0.047(3) 0.038(3) 0.098(5) -0.014(3) 0.031(3) -0.017(2)
C19 0.053(3) 0.045(3) 0.073(4) 0.005(3) 0.028(3) -0.007(2)
C20 0.038(2) 0.040(2) 0.046(3) 0.001(2) 0.0135(19) -0.005(2)
C21 0.044(2) 0.043(2) 0.027(2) 0.0100(19) 0.0027(18) -0.009(2)
C25 0.031(2) 0.032(2) 0.035(2) 0.0055(18) 0.0077(17) 0.0039(18)
C30B 0.061(11) 0.020(6) 0.071(11) -0.002(6) 0.049(9) 0.004(6)
C29B 0.026(9) 0.034(7) 0.137(17) 0.012(8) 0.041(10) 0.014(6)
C28 0.037(3) 0.032(2) 0.075(4) 0.004(3) -0.004(2) -0.005(2)
C27B 0.130(19) 0.020(6) 0.049(9) 0.009(6) 0.013(11) 0.030(8)
C26B 0.053(10) 0.043(7) 0.047(8) 0.020(6) 0.021(8) 0.042(7)
C31 0.036(2) 0.028(2) 0.032(2) 0.0017(17) 0.0023(17) -0.0031(17)
C36B 0.053(9) 0.022(8) 0.060(10) -0.009(7) 0.004(7) 0.011(7)
C35B 0.051(9) 0.025(8) 0.064(10) -0.011(8) -0.007(7) -0.003(7)
C34 0.045(3) 0.040(3) 0.084(4) 0.008(3) -0.020(3) -0.008(2)
C33B 0.046(9) 0.067(14) 0.101(15) -0.025(12) 0.040(9) -0.043(10)
C32B 0.047(8) 0.074(14) 0.040(8) -0.015(8) 0.025(6) -0.036(9)
C24A 0.035(4) 0.068(6) 0.118(9) 0.035(6) 0.007(5) 0.006(4)
C26A 0.024(6) 0.021(5) 0.048(6) 0.013(4) 0.011(4) 0.010(4)
C27A 0.049(6) 0.031(5) 0.054(6) 0.009(4) 0.004(5) 0.006(4)
C29A 0.017(6) 0.053(7) 0.088(8) 0.039(6) 0.023(5) 0.009(5)
C30A 0.036(6) 0.042(6) 0.055(6) 0.017(5) 0.011(5) 0.018(5)
C32A 0.042(4) 0.031(5) 0.057(5) 0.015(4) -0.003(3) -0.012(4)
C33A 0.047(5) 0.037(5) 0.101(8) 0.019(5) 0.003(5) -0.020(4)
C35A 0.062(6) 0.054(7) 0.047(5) -0.011(5) -0.021(4) 0.011(5)
C36A 0.046(4) 0.045(6) 0.032(4) -0.003(4) 0.003(3) 0.017(4)
C37A 0.027(5) 0.025(4) 0.100(11) -0.008(6) 0.005(6) 0.004(3)
C38A 0.057(9) 0.046(8) 0.061(9) 0.019(7) 0.012(7) 0.012(6)
C39A 0.044(7) 0.038(8) 0.076(10) 0.008(8) 0.011(5) 0.012(7)
C24B 0.077(13) 0.089(14) 0.087(15) 0.000(12) -0.055(12) 0.013(11)
C37B 0.044(9) 0.029(7) 0.11(2) 0.007(10) 0.009(10) 0.000(6)
C38B 0.077(16) 0.050(12) 0.026(7) 0.004(7) 0.001(9) 0.013(10)
C39B 0.038(10) 0.062(16) 0.045(9) -0.002(12) 0.023(7) 0.022(12)

loop_
_atom_type_symbol
_atom_type_description
_atom_type_scat_dispersion_real
_atom_type_scat_dispersion_imag
_atom_type_scat_source
C C 0.0033 0.0016 'International Tables Vol C Tables 4.2.6.8 and 6.1.1.4'
H H 0.0000 0.0000 'International Tables Vol C Tables 4.2.6.8 and 6.1.1.4'
O O 0.0106 0.0060 'International Tables Vol C Tables 4.2.6.8 and 6.1.1.4'
Si Si 0.0817 0.0704 'International Tables Vol C Tables 4.2.6.8 and 6.1.1.4'

loop_
_geom_angle_atom_site_label_1
_geom_angle_atom_site_label_2
_geom_angle_atom_site_label_3
_geom_angle
_geom_angle_site_symmetry_1
_geom_angle_site_symmetry_3
_geom_angle_publ_flag
O1 Si1 C4 114.20(17) . . ?
O1 Si1 C5 109.1(2) . . ?
O1 Si1 C21 110.45(19) . . ?
C5 Si1 C4 114.6(2) . . ?
C5 Si1 C21 112.3(2) . . ?
C21 Si1 C4 95.62(19) . . ?
C21 Si2 C23A 112.3(6) . . ?
C21 Si2 C24B 101.1(6) . . ?
C22A Si2 C21 110.2(6) . . ?
C22A Si2 C23A 112.5(8) . . ?
C22A Si2 C24A 108.0(7) . . ?
C24A Si2 C21 111.2(3) . . ?
C24A Si2 C23A 102.3(7) . . ?
C22B Si2 C21 115.9(6) . . ?
C22B Si2 C24B 101.3(10) . . ?
C23B Si2 C21 105.5(8) . . ?
C23B Si2 C22B 123.7(10) . . ?
C23B Si2 C24B 106.4(12) . . ?
C4 Si3 C37A 104.1(4) . . ?
C4 Si3 C37B 110.4(6) . . ?
C4 Si3 C38B 108.2(7) . . ?
C4 Si3 C39B 119.4(10) . . ?
C38A Si3 C4 113.8(6) . . ?
C38A Si3 C37A 110.2(6) . . ?
C38A Si3 C39A 113.6(9) . . ?
C39A Si3 C4 107.5(6) . . ?
C39A Si3 C37A 107.0(6) . . ?
C37B Si3 C38B 103.7(9) . . ?
C37B Si3 C39B 109.6(9) . . ?
C39B Si3 C38B 104.1(12) . . ?
C6 O1 Si1 137.5(3) . . ?
C21 C2 C3 117.1(4) . . ?
C21 C2 C25 124.1(4) . . ?
C25 C2 C3 118.8(3) . . ?
C4 C3 C2 117.7(4) . . ?
C4 C3 C31 123.4(4) . . ?
C31 C3 C2 118.9(3) . . ?
Si3 C4 Si1 127.5(2) . . ?
C3 C4 Si1 104.5(3) . . ?
C3 C4 Si3 127.9(3) . . ?
Si1 C5 H5A 109.5 . . ?
Si1 C5 H5B 109.5 . . ?
Si1 C5 H5C 109.5 . . ?
H5A C5 H5B 109.5 . . ?
H5A C5 H5C 109.5 . . ?
H5B C5 H5C 109.5 . . ?
O1 C6 C9 116.0(4) . . ?
C7 C6 O1 120.5(4) . . ?
C7 C6 C9 123.4(4) . . ?
C6 C7 H7 116.9 . . ?
C6 C7 C8 126.3(4) . . ?
C8 C7 H7 116.9 . . ?
O2 C8 C7 122.5(4) . . ?
O2 C8 C15 119.0(4) . . ?
C7 C8 C15 118.5(4) . . ?
C10 C9 C6 120.6(4) . . ?
C10 C9 C14 118.2(4) . . ?
C14 C9 C6 121.2(4) . . ?
C9 C10 H10 119.7 . . ?
C9 C10 C11 120.6(5) . . ?
C11 C10 H10 119.7 . . ?
C10 C11 H11 119.7 . . ?
C12 C11 C10 120.5(5) . . ?
C12 C11 H11 119.7 . . ?
C11 C12 H12 120.2 . . ?
C13 C12 C11 119.6(5) . . ?
C13 C12 H12 120.2 . . ?
C12 C13 H13 119.5 . . ?
C12 C13 C14 121.1(5) . . ?
C14 C13 H13 119.5 . . ?
C9 C14 H14 120.0 . . ?
C13 C14 C9 120.1(4) . . ?
C13 C14 H14 120.0 . . ?
C16 C15 C8 118.3(4) . . ?
C16 C15 C20 118.5(4) . . ?
C20 C15 C8 123.1(4) . . ?
C15 C16 H16 119.4 . . ?
C17 C16 C15 121.1(5) . . ?
C17 C16 H16 119.4 . . ?
C16 C17 H17 120.1 . . ?
C16 C17 C18 119.7(5) . . ?
C18 C17 H17 120.1 . . ?
C17 C18 H18 120.0 . . ?
C19 C18 C17 120.0(5) . . ?
C19 C18 H18 120.0 . . ?
C18 C19 H19 119.7 . . ?
C18 C19 C20 120.6(5) . . ?
C20 C19 H19 119.7 . . ?
C15 C20 H20 120.0 . . ?
C19 C20 C15 120.1(5) . . ?
C19 C20 H20 120.0 . . ?
Si1 C21 Si2 126.4(2) . . ?
C2 C21 Si1 104.9(3) . . ?
C2 C21 Si2 128.7(3) . . ?
C30B C25 C2 120.2(3) . . ?
C30B C25 C26B 120.0 . . ?
C26B C25 C2 119.8(3) . . ?
C26A C25 C2 121.9(5) . . ?
C26A C25 C30A 117.5(8) . . ?
C30A C25 C2 120.4(7) . . ?
C25 C30B H30B 120.0 . . ?
C25 C30B C29B 120.0 . . ?
C29B C30B H30B 120.0 . . ?
C30B C29B H29B 120.0 . . ?
C30B C29B C28 120.0 . . ?
C28 C29B H29B 120.0 . . ?
C29B C28 H28A 120.0 . . ?
C27B C28 C29B 120.0 . . ?
C27B C28 H28A 120.0 . . ?
C27A C28 H28 120.4 . . ?
C27A C28 C29A 119.1(8) . . ?
C29A C28 H28 120.4 . . ?
C28 C27B H27B 120.0 . . ?
C26B C27B C28 120.0 . . ?
C26B C27B H27B 120.0 . . ?
C25 C26B H26B 120.0 . . ?
C27B C26B C25 120.0 . . ?
C27B C26B H26B 120.0 . . ?
C36B C31 C3 120.2(3) . . ?
C36B C31 C32B 120.0 . . ?
C32B C31 C3 119.7(3) . . ?
C32A C31 C3 119.9(4) . . ?
C36A C31 C3 119.9(5) . . ?
C36A C31 C32A 119.8(6) . . ?
C31 C36B H36B 120.0 . . ?
C35B C36B C31 120.0 . . ?
C35B C36B H36B 120.0 . . ?
C36B C35B H35B 120.0 . . ?
C36B C35B C34 120.0 . . ?
C34 C35B H35B 120.0 . . ?
C35B C34 H34A 120.0 . . ?
C33B C34 C35B 120.0 . . ?
C33B C34 H34A 120.0 . . ?
C33A C34 H34 121.6 . . ?
C35A C34 H34 121.6 . . ?
C35A C34 C33A 116.7(6) . . ?
C34 C33B H33B 120.0 . . ?
C34 C33B C32B 120.0 . . ?
C32B C33B H33B 120.0 . . ?
C31 C32B H32B 120.0 . . ?
C33B C32B C31 120.0 . . ?
C33B C32B H32B 120.0 . . ?
Si2 C22A H22A 109.5 . . ?
Si2 C22A H22B 109.5 . . ?
Si2 C22A H22C 109.5 . . ?
H22A C22A H22B 109.5 . . ?
H22A C22A H22C 109.5 . . ?
H22B C22A H22C 109.5 . . ?
Si2 C23A H23A 109.5 . . ?
Si2 C23A H23B 109.5 . . ?
Si2 C23A H23C 109.5 . . ?
H23A C23A H23B 109.5 . . ?
H23A C23A H23C 109.5 . . ?
H23B C23A H23C 109.5 . . ?
Si2 C24A H24A 109.5 . . ?
Si2 C24A H24B 109.5 . . ?
Si2 C24A H24C 109.5 . . ?
H24A C24A H24B 109.5 . . ?
H24A C24A H24C 109.5 . . ?
H24B C24A H24C 109.5 . . ?
C25 C26A H26A 119.2 . . ?
C25 C26A C27A 121.7(9) . . ?
C27A C26A H26A 119.2 . . ?
C28 C27A C26A 120.8(11) . . ?
C28 C27A H27A 119.6 . . ?
C26A C27A H27A 119.6 . . ?
C28 C29A H29A 120.0 . . ?
C28 C29A C30A 120.0(10) . . ?
C30A C29A H29A 120.0 . . ?
C25 C30A C29A 120.6(12) . . ?
C25 C30A H30A 119.7 . . ?
C29A C30A H30A 119.7 . . ?
C31 C32A H32A 120.2 . . ?
C31 C32A C33A 119.5(8) . . ?
C33A C32A H32A 120.2 . . ?
C34 C33A H33A 120.0 . . ?
C32A C33A C34 120.1(8) . . ?
C32A C33A H33A 120.0 . . ?
C34 C35A H35A 118.4 . . ?
C34 C35A C36A 123.2(8) . . ?
C36A C35A H35A 118.4 . . ?
C31 C36A C35A 119.7(8) . . ?
C31 C36A H36A 120.1 . . ?
C35A C36A H36A 120.1 . . ?
Si3 C37A H37A 109.5 . . ?
Si3 C37A H37B 109.5 . . ?
Si3 C37A H37C 109.5 . . ?
H37A C37A H37B 109.5 . . ?
H37A C37A H37C 109.5 . . ?
H37B C37A H37C 109.5 . . ?
Si3 C38A H38A 109.5 . . ?
Si3 C38A H38B 109.5 . . ?
Si3 C38A H38C 109.5 . . ?
H38A C38A H38B 109.5 . . ?
H38A C38A H38C 109.5 . . ?
H38B C38A H38C 109.5 . . ?
Si3 C39A H39A 109.5 . . ?
Si3 C39A H39B 109.5 . . ?
Si3 C39A H39C 109.5 . . ?
H39A C39A H39B 109.5 . . ?
H39A C39A H39C 109.5 . . ?
H39B C39A H39C 109.5 . . ?
Si2 C22B H22D 109.5 . . ?
Si2 C22B H22E 109.5 . . ?
Si2 C22B H22F 109.5 . . ?
H22D C22B H22E 109.5 . . ?
H22D C22B H22F 109.5 . . ?
H22E C22B H22F 109.5 . . ?
Si2 C23B H23D 109.5 . . ?
Si2 C23B H23E 109.5 . . ?
Si2 C23B H23F 109.5 . . ?
H23D C23B H23E 109.5 . . ?
H23D C23B H23F 109.5 . . ?
H23E C23B H23F 109.5 . . ?
Si2 C24B H24D 109.5 . . ?
Si2 C24B H24E 109.5 . . ?
Si2 C24B H24F 109.5 . . ?
H24D C24B H24E 109.5 . . ?
H24D C24B H24F 109.5 . . ?
H24E C24B H24F 109.5 . . ?
Si3 C37B H37D 109.5 . . ?
Si3 C37B H37E 109.5 . . ?
Si3 C37B H37F 109.5 . . ?
H37D C37B H37E 109.5 . . ?
H37D C37B H37F 109.5 . . ?
H37E C37B H37F 109.5 . . ?
Si3 C38B H38D 109.5 . . ?
Si3 C38B H38E 109.5 . . ?
Si3 C38B H38F 109.5 . . ?
H38D C38B H38E 109.5 . . ?
H38D C38B H38F 109.5 . . ?
H38E C38B H38F 109.5 . . ?
Si3 C39B H39D 109.5 . . ?
Si3 C39B H39E 109.5 . . ?
Si3 C39B H39F 109.5 . . ?
H39D C39B H39E 109.5 . . ?
H39D C39B H39F 109.5 . . ?
H39E C39B H39F 109.5 . . ?

loop_
_geom_bond_atom_site_label_1
_geom_bond_atom_site_label_2
_geom_bond_distance
_geom_bond_site_symmetry_2
_geom_bond_publ_flag
Si1 O1 1.652(3) . ?
Si1 C4 1.868(4) . ?
Si1 C5 1.842(5) . ?
Si1 C21 1.855(4) . ?
Si2 C21 1.872(5) . ?
Si2 C22A 1.829(19) . ?
Si2 C23A 1.901(17) . ?
Si2 C24A 1.864(8) . ?
Si2 C22B 1.784(18) . ?
Si2 C23B 1.71(2) . ?
Si2 C24B 1.941(18) . ?
Si3 C4 1.863(4) . ?
Si3 C37A 1.891(11) . ?
Si3 C38A 1.737(18) . ?
Si3 C39A 1.86(2) . ?
Si3 C37B 1.874(17) . ?
Si3 C38B 1.95(2) . ?
Si3 C39B 1.87(2) . ?
O1 C6 1.345(5) . ?
O2 C8 1.229(5) . ?
C2 C3 1.511(6) . ?
C2 C21 1.361(6) . ?
C2 C25 1.495(5) . ?
C3 C4 1.353(6) . ?
C3 C31 1.506(5) . ?
C5 H5A 0.9800 . ?
C5 H5B 0.9800 . ?
C5 H5C 0.9800 . ?
C6 C7 1.339(6) . ?
C6 C9 1.483(6) . ?
C7 H7 0.9500 . ?
C7 C8 1.459(6) . ?
C8 C15 1.495(6) . ?
C9 C10 1.386(6) . ?
C9 C14 1.404(6) . ?
C10 H10 0.9500 . ?
C10 C11 1.389(7) . ?
C11 H11 0.9500 . ?
C11 C12 1.373(8) . ?
C12 H12 0.9500 . ?
C12 C13 1.365(7) . ?
C13 H13 0.9500 . ?
C13 C14 1.383(6) . ?
C14 H14 0.9500 . ?
C15 C16 1.382(6) . ?
C15 C20 1.397(6) . ?
C16 H16 0.9500 . ?
C16 C17 1.367(7) . ?
C17 H17 0.9500 . ?
C17 C18 1.384(8) . ?
C18 H18 0.9500 . ?
C18 C19 1.367(8) . ?
C19 H19 0.9500 . ?
C19 C20 1.372(7) . ?
C20 H20 0.9500 . ?
C25 C30B 1.3900 . ?
C25 C26B 1.3900 . ?
C25 C26A 1.350(12) . ?
C25 C30A 1.385(14) . ?
C30B H30B 0.9500 . ?
C30B C29B 1.3900 . ?
C29B H29B 0.9500 . ?
C29B C28 1.3900 . ?
C28 H28 0.9500 . ?
C28 H28A 0.9500 . ?
C28 C27B 1.3900 . ?
C28 C27A 1.349(15) . ?
C28 C29A 1.363(17) . ?
C27B H27B 0.9500 . ?
C27B C26B 1.3900 . ?
C26B H26B 0.9500 . ?
C31 C36B 1.3900 . ?
C31 C32B 1.3900 . ?
C31 C32A 1.363(9) . ?
C31 C36A 1.349(9) . ?
C36B H36B 0.9500 . ?
C36B C35B 1.3900 . ?
C35B H35B 0.9500 . ?
C35B C34 1.3900 . ?
C34 H34 0.9500 . ?
C34 H34A 0.9500 . ?
C34 C33B 1.3900 . ?
C34 C33A 1.418(13) . ?
C34 C35A 1.336(13) . ?
C33B H33B 0.9500 . ?
C33B C32B 1.3900 . ?
C32B H32B 0.9500 . ?
C22A H22A 0.9800 . ?
C22A H22B 0.9800 . ?
C22A H22C 0.9800 . ?
C23A H23A 0.9800 . ?
C23A H23B 0.9800 . ?
C23A H23C 0.9800 . ?
C24A H24A 0.9800 . ?
C24A H24B 0.9800 . ?
C24A H24C 0.9800 . ?
C26A H26A 0.9500 . ?
C26A C27A 1.381(14) . ?
C27A H27A 0.9500 . ?
C29A H29A 0.9500 . ?
C29A C30A 1.390(16) . ?
C30A H30A 0.9500 . ?
C32A H32A 0.9500 . ?
C32A C33A 1.396(12) . ?
C33A H33A 0.9500 . ?
C35A H35A 0.9500 . ?
C35A C36A 1.379(12) . ?
C36A H36A 0.9500 . ?
C37A H37A 0.9800 . ?
C37A H37B 0.9800 . ?
C37A H37C 0.9800 . ?
C38A H38A 0.9800 . ?
C38A H38B 0.9800 . ?
C38A H38C 0.9800 . ?
C39A H39A 0.9800 . ?
C39A H39B 0.9800 . ?
C39A H39C 0.9800 . ?
C22B H22D 0.9800 . ?
C22B H22E 0.9800 . ?
C22B H22F 0.9800 . ?
C23B H23D 0.9800 . ?
C23B H23E 0.9800 . ?
C23B H23F 0.9800 . ?
C24B H24D 0.9800 . ?
C24B H24E 0.9800 . ?
C24B H24F 0.9800 . ?
C37B H37D 0.9800 . ?
C37B H37E 0.9800 . ?
C37B H37F 0.9800 . ?
C38B H38D 0.9800 . ?
C38B H38E 0.9800 . ?
C38B H38F 0.9800 . ?
C39B H39D 0.9800 . ?
C39B H39E 0.9800 . ?
C39B H39F 0.9800 . ?

loop_
_geom_torsion_atom_site_label_1
_geom_torsion_atom_site_label_2
_geom_torsion_atom_site_label_3
_geom_torsion_atom_site_label_4
_geom_torsion
_geom_torsion_site_symmetry_1
_geom_torsion_site_symmetry_2
_geom_torsion_site_symmetry_3
_geom_torsion_site_symmetry_4
_geom_torsion_publ_flag
Si1 O1 C6 C7 116.1(4) . . . . ?
Si1 O1 C6 C9 -67.3(5) . . . . ?
O1 Si1 C4 Si3 -63.0(3) . . . . ?
O1 Si1 C4 C3 119.9(3) . . . . ?
O1 Si1 C21 Si2 56.8(3) . . . . ?
O1 Si1 C21 C2 -122.8(3) . . . . ?
O1 C6 C7 C8 -5.9(7) . . . . ?
O1 C6 C9 C10 -8.0(5) . . . . ?
O1 C6 C9 C14 172.3(4) . . . . ?
O2 C8 C15 C16 7.3(6) . . . . ?
O2 C8 C15 C20 -173.3(4) . . . . ?
C2 C3 C4 Si1 -3.5(4) . . . . ?
C2 C3 C4 Si3 179.4(3) . . . . ?
C2 C3 C31 C36B -73.2(8) . . . . ?
C2 C3 C31 C32B 109.2(8) . . . . ?
C2 C3 C31 C32A 65.9(7) . . . . ?
C2 C3 C31 C36A -107.0(6) . . . . ?
C2 C25 C30B C29B -178.3(3) . . . . ?
C2 C25 C26B C27B 178.4(3) . . . . ?
C2 C25 C26A C27A 178.9(9) . . . . ?
C2 C25 C30A C29A 178.8(8) . . . . ?
C3 C2 C21 Si1 3.2(5) . . . . ?
C3 C2 C21 Si2 -176.4(3) . . . . ?
C3 C2 C25 C30B -75.8(11) . . . . ?
C3 C2 C25 C26B 105.8(11) . . . . ?
C3 C2 C25 C26A 81.4(10) . . . . ?
C3 C2 C25 C30A -103.3(8) . . . . ?
C3 C31 C36B C35B -177.6(3) . . . . ?
C3 C31 C32B C33B 177.6(3) . . . . ?
C3 C31 C32A C33A 175.7(6) . . . . ?
C3 C31 C36A C35A -176.0(6) . . . . ?
C4 Si1 O1 C6 10.9(5) . . . . ?
C4 Si1 C21 Si2 175.3(3) . . . . ?
C4 Si1 C21 C2 -4.4(3) . . . . ?
C4 C3 C31 C36B 105.2(8) . . . . ?
C4 C3 C31 C32B -72.4(8) . . . . ?
C4 C3 C31 C32A -115.7(6) . . . . ?
C4 C3 C31 C36A 71.4(7) . . . . ?
C5 Si1 O1 C6 -118.8(4) . . . . ?
C5 Si1 C4 Si3 63.9(4) . . . . ?
C5 Si1 C4 C3 -113.2(3) . . . . ?
C5 Si1 C21 Si2 -65.3(4) . . . . ?
C5 Si1 C21 C2 115.1(3) . . . . ?
C6 C7 C8 O2 -11.8(8) . . . . ?
C6 C7 C8 C15 169.1(4) . . . . ?
C6 C9 C10 C11 179.8(4) . . . . ?
C6 C9 C14 C13 179.9(4) . . . . ?
C7 C6 C9 C10 168.5(4) . . . . ?
C7 C6 C9 C14 -11.2(6) . . . . ?
C7 C8 C15 C16 -173.6(4) . . . . ?
C7 C8 C15 C20 5.8(6) . . . . ?
C8 C15 C16 C17 179.9(4) . . . . ?
C8 C15 C20 C19 179.4(4) . . . . ?
C9 C6 C7 C8 177.7(4) . . . . ?
C9 C10 C11 C12 0.6(7) . . . . ?
C10 C9 C14 C13 0.3(6) . . . . ?
C10 C11 C12 C13 -0.4(7) . . . . ?
C11 C12 C13 C14 0.1(7) . . . . ?
C12 C13 C14 C9 -0.1(7) . . . . ?
C14 C9 C10 C11 -0.5(6) . . . . ?
C15 C16 C17 C18 -0.1(8) . . . . ?
C16 C15 C20 C19 -1.2(7) . . . . ?
C16 C17 C18 C19 0.5(8) . . . . ?
C17 C18 C19 C20 -1.2(8) . . . . ?
C18 C19 C20 C15 1.6(8) . . . . ?
C20 C15 C16 C17 0.4(7) . . . . ?
C21 Si1 O1 C6 117.3(4) . . . . ?
C21 Si1 C4 Si3 -178.4(3) . . . . ?
C21 Si1 C4 C3 4.5(3) . . . . ?
C21 C2 C3 C4 0.3(6) . . . . ?
C21 C2 C3 C31 178.7(4) . . . . ?
C21 C2 C25 C30B 105.7(11) . . . . ?
C21 C2 C25 C26B -72.6(11) . . . . ?
C21 C2 C25 C26A -97.0(10) . . . . ?
C21 C2 C25 C30A 78.3(9) . . . . ?
C25 C2 C3 C4 -178.3(4) . . . . ?
C25 C2 C3 C31 0.2(5) . . . . ?
C25 C2 C21 Si1 -178.4(3) . . . . ?
C25 C2 C21 Si2 2.0(7) . . . . ?
C25 C30B C29B C28 0.0 . . . . ?
C25 C26A C27A C28 -1.1(18) . . . . ?
C30B C25 C26B C27B 0.0 . . . . ?
C30B C29B C28 C27B 0.0 . . . . ?
C29B C28 C27B C26B 0.0 . . . . ?
C28 C27B C26B C25 0.0 . . . . ?
C28 C29A C30A C25 5.7(15) . . . . ?
C26B C25 C30B C29B 0.0 . . . . ?
C31 C3 C4 Si1 178.1(3) . . . . ?
C31 C3 C4 Si3 1.0(6) . . . . ?
C31 C36B C35B C34 0.0 . . . . ?
C31 C32A C33A C34 4.6(12) . . . . ?
C36B C31 C32B C33B 0.0 . . . . ?
C36B C35B C34 C33B 0.0 . . . . ?
C35B C34 C33B C32B 0.0 . . . . ?
C34 C33B C32B C31 0.0 . . . . ?
C34 C35A C36A C31 -4.0(12) . . . . ?
C32B C31 C36B C35B 0.0 . . . . ?
C22A Si2 C21 Si1 102.7(7) . . . . ?
C22A Si2 C21 C2 -77.7(8) . . . . ?
C23A Si2 C21 Si1 -131.0(6) . . . . ?
C23A Si2 C21 C2 48.5(7) . . . . ?
C24A Si2 C21 Si1 -17.1(6) . . . . ?
C24A Si2 C21 C2 162.5(6) . . . . ?
C26A C25 C30A C29A -5.8(13) . . . . ?
C27A C28 C29A C30A -3.1(15) . . . . ?
C29A C28 C27A C26A 0.8(16) . . . . ?
C30A C25 C26A C27A 3.5(14) . . . . ?
C32A C31 C36A C35A 11.1(10) . . . . ?
C33A C34 C35A C36A -2.7(11) . . . . ?
C35A C34 C33A C32A 2.3(11) . . . . ?
C36A C31 C32A C33A -11.3(10) . . . . ?
C37A Si3 C4 Si1 -15.4(8) . . . . ?
C37A Si3 C4 C3 161.1(9) . . . . ?
C38A Si3 C4 Si1 104.6(8) . . . . ?
C38A Si3 C4 C3 -78.9(9) . . . . ?
C39A Si3 C4 Si1 -128.7(8) . . . . ?
C39A Si3 C4 C3 47.8(9) . . . . ?
C22B Si2 C21 Si1 136.5(7) . . . . ?
C22B Si2 C21 C2 -44.0(8) . . . . ?
C23B Si2 C21 Si1 -82.6(9) . . . . ?
C23B Si2 C21 C2 96.9(10) . . . . ?
C24B Si2 C21 Si1 28.0(9) . . . . ?
C24B Si2 C21 C2 -152.5(10) . . . . ?
C37B Si3 C4 Si1 12.1(14) . . . . ?
C37B Si3 C4 C3 -171.4(15) . . . . ?
C38B Si3 C4 Si1 125.0(11) . . . . ?
C38B Si3 C4 C3 -58.5(12) . . . . ?
C39B Si3 C4 Si1 -116.3(12) . . . . ?
C39B Si3 C4 C3 60.2(13) . . . . ?

loop_
_twin_individual_id
_twin_individual_mass_fraction_refined
1 0.99106
2 0.00894
